data_7204563
loop_
_publ_author_name
'Suksangpanya, Unchulee'
'Blake, Alexander J.'
'Hubberstey, Peter'
'Parker, David J.'
'Teat, Simon J.'
'Wilson, Claire'

_publ_section_title
;
 Complementarity of anion-mediated hydrogen-bonding and alkyl
 substitution in the construction of two-dimensional rhombic (4,4)
 grids by bis(N-alkylamidino-O-alkylurea)copper(ii) nitrates and
 tetrafluoroborates
;
_journal_issue 4
_journal_name_full CrystEngComm
_journal_page_first 23
_journal_paper_doi 10.1039/b210627b
_journal_volume 5
_journal_year 2003
_chemical_formula_moiety 'C10 H24 N8 Cu O2 2+, 2(B F4 -)'
_chemical_formula_sum 'C10 H24 B2 Cu F8 N8 O2'
_chemical_formula_weight 525.53
_chemical_name_systematic
; 
? 
;
_space_group_IT_number 14
_symmetry_cell_setting monoclinic
_symmetry_space_group_name_Hall '-P 2yn'
_symmetry_space_group_name_H-M 'P 1 21/n 1'
_atom_sites_solution_hydrogens 'placed geometrically, except for H on N-atoms located by deltaF'
_atom_sites_solution_primary direct
_atom_sites_solution_secondary 'difference Fourier'
_audit_creation_method SHELXL-97
_cell_angle_alpha 90.00
_cell_angle_beta 99.989(2)
_cell_angle_gamma 90.00
_cell_formula_units_Z 2
_cell_length_a 5.1180(6)
_cell_length_b 14.676(2)
_cell_length_c 13.913(2)
_cell_measurement_reflns_used 3449
_cell_measurement_temperature 150(2)
_cell_measurement_theta_max 28.1
_cell_measurement_theta_min 2.8
_cell_volume 1029.2(2)
_computing_cell_refinement 'Bruker SAINT version 6.02A (Bruker, 2000)'
_computing_data_collection 'Bruker SMART version 5.054 (Bruker, 1998)'
_computing_data_reduction 'Bruker SAINT; Bruker SHELXTL (Bruker, 1997)'
_computing_molecular_graphics 'CAMERON (Watkin et al., 1996)'
_computing_publication_material 'SHELXL-97; PLATON (Spek, 2000)'
_computing_structure_refinement 'SHELXL-97 (Sheldrick, 1997)'
_computing_structure_solution 'SHELXS-97 (Sheldrick, 1990)'
_diffrn_ambient_temperature 150(2)
_diffrn_measured_fraction_theta_full 0.956
_diffrn_measured_fraction_theta_max 0.883
_diffrn_measurement_device_type 'Bruker SMART1000 CCD area detector'
_diffrn_measurement_method omega
_diffrn_radiation_monochromator graphite
_diffrn_radiation_source 'fine-focus sealed tube'
_diffrn_radiation_type MoK\a
_diffrn_radiation_wavelength 0.71073
_diffrn_reflns_av_R_equivalents 0.028
_diffrn_reflns_av_sigmaI/netI 0.0213
_diffrn_reflns_limit_h_max 6
_diffrn_reflns_limit_h_min -6
_diffrn_reflns_limit_k_max 19
_diffrn_reflns_limit_k_min -14
_diffrn_reflns_limit_l_max 17
_diffrn_reflns_limit_l_min -18
_diffrn_reflns_number 6146
_diffrn_reflns_theta_full 27.50
_diffrn_reflns_theta_max 28.59
_diffrn_reflns_theta_min 2.03
_diffrn_standards_decay_% 0
_exptl_absorpt_coefficient_mu 1.158
_exptl_absorpt_correction_T_max 0.516
_exptl_absorpt_correction_T_min 0.447
_exptl_absorpt_correction_type multi-scan
_exptl_crystal_colour purple
_exptl_crystal_density_diffrn 1.696
_exptl_crystal_density_method 'not measured'
_exptl_crystal_description 'tabular parallelpiped'
_exptl_crystal_F_000 534
_exptl_crystal_size_max 0.35
_exptl_crystal_size_mid 0.23
_exptl_crystal_size_min 0.18
_refine_diff_density_max 0.324
_refine_diff_density_min -0.206
_refine_diff_density_rms 0.056
_refine_ls_extinction_method none
_refine_ls_goodness_of_fit_ref 1.038
_refine_ls_hydrogen_treatment 'riding on parent atom, except for H on N-atoms refined with restraits'
_refine_ls_matrix_type full
_refine_ls_number_parameters 156
_refine_ls_number_reflns 2314
_refine_ls_number_restraints 4
_refine_ls_restrained_S_all 1.039
_refine_ls_R_factor_all 0.0356
_refine_ls_R_factor_gt 0.0275
_refine_ls_shift/su_max 0.001
_refine_ls_shift/su_mean 0.000
_refine_ls_structure_factor_coef Fsqd
_refine_ls_weighting_details 'calc w=1/[\s^2^(Fo^2^)+(0.0490P)^2^+0.1037P] where P=(Fo^2^+2Fc^2^)/3'
_refine_ls_weighting_scheme calc
_refine_ls_wR_factor_gt 0.0747
_refine_ls_wR_factor_ref 0.0778
_reflns_number_gt 1939
_reflns_number_total 2410
_reflns_threshold_expression >2sigma(I)
_cod_data_source_file b210627b.txt
_cod_data_source_block CUETNM
_cod_depositor_comments
;
The following automatic conversions were performed:
'_symmetry_cell_setting' value 'Monoclinic' changed to 'monoclinic'
according to '/home/saulius/struct/CIF-dictionaries/cif_core.dic'
dictionary named 'cif_core.dic' version 2.4.1 from
2010-06-29.

'_exptl_absorpt_correction_type' value 'Multi-scan' changed
to 'multi-scan' according to
'/home/saulius/struct/CIF-dictionaries/cif_core.dic' dictionary named
'cif_core.dic' version 2.4.1 from 2010-06-29.

Automatic conversion script
Id: cif_fix_enum 1527 2010-12-29 10:47:43Z saulius 
;
_cod_original_cell_volume 1029.1(3)
_cod_original_sg_symbol_H-M P2(1)/n
_cod_database_code 7204563

loop_
_symmetry_equiv_pos_as_xyz
'x, y, z'
'-x+1/2, y+1/2, -z+1/2'
'-x, -y, -z'
'x-1/2, -y-1/2, z-1/2'

loop_
_atom_site_label
_atom_site_type_symbol
_atom_site_fract_x
_atom_site_fract_y
_atom_site_fract_z
_atom_site_U_iso_or_equiv
_atom_site_adp_type
_atom_site_occupancy
_atom_site_symmetry_multiplicity
_atom_site_calc_flag
_atom_site_refinement_flags
_atom_site_disorder_assembly
_atom_site_disorder_group
Cu Cu 0.0000 0.0000 0.0000 0.01926(10) Uani 1 2 d S . .
N101 N 0.3227(3) -0.01349(10) 0.09664(11) 0.0231(3) Uani 1 1 d D . .
H101 H 0.365(4) -0.0673(8) 0.1213(13) 0.028 Uiso 1 1 d D . .
C102 C 0.4992(3) 0.04683(12) 0.13041(12) 0.0211(3) Uani 1 1 d . . .
N103 N 0.4783(3) 0.13633(10) 0.10051(11) 0.0235(3) Uani 1 1 d D . .
H103 H 0.596(3) 0.1722(12) 0.1316(13) 0.028 Uiso 1 1 d D . .
C104 C 0.2736(3) 0.17523(11) 0.03855(12) 0.0216(3) Uani 1 1 d . . .
N105 N 0.0743(3) 0.13066(10) -0.00691(11) 0.0240(3) Uani 1 1 d D . .
H105 H -0.036(3) 0.1647(12) -0.0452(12) 0.029 Uiso 1 1 d D . .
N121 N 0.7211(3) 0.03005(11) 0.19452(12) 0.0295(4) Uani 1 1 d D . .
H121 H 0.822(4) 0.0759(11) 0.2150(15) 0.035 Uiso 1 1 d D . .
C122 C 0.7769(4) -0.05704(14) 0.24243(15) 0.0341(4) Uani 1 1 d . . .
H12A H 0.6376 -0.0714 0.2803 0.051 Uiso 1 1 calc R . .
H12B H 0.9488 -0.0542 0.2862 0.051 Uiso 1 1 calc R . .
H12C H 0.7822 -0.1045 0.1932 0.051 Uiso 1 1 calc R . .
O141 O 0.3191(3) 0.26378(8) 0.03375(9) 0.0270(3) Uani 1 1 d . . .
C142 C 0.1315(4) 0.31920(13) -0.03152(15) 0.0329(4) Uani 1 1 d . . .
H14A H -0.0432 0.3197 -0.0101 0.039 Uiso 1 1 calc R . .
H14B H 0.1082 0.2950 -0.0989 0.039 Uiso 1 1 calc R . .
C143 C 0.2463(5) 0.41328(15) -0.02725(19) 0.0497(6) Uani 1 1 d . . .
H14C H 0.2621 0.4371 0.0393 0.075 Uiso 1 1 calc R . .
H14D H 0.1297 0.4531 -0.0723 0.075 Uiso 1 1 calc R . .
H14E H 0.4221 0.4112 -0.0460 0.075 Uiso 1 1 calc R . .
B B 1.1278(4) 0.23192(15) 0.27715(16) 0.0290(4) Uani 1 1 d . . .
F1 F 1.3544(3) 0.26796(10) 0.25259(9) 0.0490(4) Uani 1 1 d . . .
F2 F 1.1639(3) 0.13961(8) 0.29791(10) 0.0475(3) Uani 1 1 d . . .
F3 F 0.9157(2) 0.24201(9) 0.20041(9) 0.0419(3) Uani 1 1 d . . .
F4 F 1.0767(2) 0.27776(8) 0.36026(8) 0.0386(3) Uani 1 1 d . . .

loop_
_atom_site_aniso_label
_atom_site_aniso_U_11
_atom_site_aniso_U_22
_atom_site_aniso_U_33
_atom_site_aniso_U_23
_atom_site_aniso_U_13
_atom_site_aniso_U_12
Cu 0.01752(16) 0.01510(16) 0.02318(16) -0.00039(11) -0.00200(10) -0.00185(11)
N101 0.0232(8) 0.0184(8) 0.0254(7) 0.0017(6) -0.0018(6) -0.0017(6)
C102 0.0191(8) 0.0212(9) 0.0219(8) -0.0030(6) 0.0004(6) -0.0005(7)
N103 0.0224(8) 0.0180(7) 0.0271(7) -0.0017(6) -0.0041(6) -0.0058(6)
C104 0.0248(9) 0.0176(8) 0.0222(8) -0.0008(6) 0.0033(6) -0.0016(6)
N105 0.0231(7) 0.0168(7) 0.0292(8) 0.0018(6) -0.0035(6) -0.0007(6)
N121 0.0252(8) 0.0207(7) 0.0373(9) -0.0007(7) -0.0099(6) -0.0031(6)
C122 0.0348(11) 0.0266(10) 0.0351(10) 0.0027(8) -0.0105(8) 0.0034(8)
O141 0.0316(7) 0.0172(6) 0.0291(6) 0.0013(5) -0.0031(5) -0.0046(5)
C142 0.0358(11) 0.0209(9) 0.0389(10) 0.0072(8) -0.0023(8) 0.0005(8)
C143 0.0591(16) 0.0242(10) 0.0619(15) 0.0074(10) -0.0002(12) -0.0034(10)
B 0.0268(11) 0.0268(11) 0.0321(11) -0.0090(8) 0.0017(8) -0.0060(8)
F1 0.0390(7) 0.0655(9) 0.0430(7) -0.0076(6) 0.0088(6) -0.0206(7)
F2 0.0485(8) 0.0278(7) 0.0602(8) -0.0129(6) -0.0071(6) -0.0027(5)
F3 0.0353(7) 0.0417(7) 0.0433(7) -0.0134(5) -0.0085(5) -0.0066(5)
F4 0.0438(7) 0.0373(7) 0.0343(6) -0.0084(5) 0.0059(5) 0.0043(5)

loop_
_atom_type_symbol
_atom_type_description
_atom_type_scat_dispersion_real
_atom_type_scat_dispersion_imag
_atom_type_scat_source
C C 0.0033 0.0016 'International Tables Vol C Tables 4.2.6.8 and 6.1.1.4'
H H 0.0000 0.0000 'International Tables Vol C Tables 4.2.6.8 and 6.1.1.4'
B B 0.0013 0.0007 'International Tables Vol C Tables 4.2.6.8 and 6.1.1.4'
N N 0.0061 0.0033 'International Tables Vol C Tables 4.2.6.8 and 6.1.1.4'
O O 0.0106 0.0060 'International Tables Vol C Tables 4.2.6.8 and 6.1.1.4'
F F 0.0171 0.0103 'International Tables Vol C Tables 4.2.6.8 and 6.1.1.4'
Cu Cu 0.3201 1.2651 'International Tables Vol C Tables 4.2.6.8 and 6.1.1.4'

loop_
_geom_angle_atom_site_label_1
_geom_angle_atom_site_label_2
_geom_angle_atom_site_label_3
_geom_angle
_geom_angle_site_symmetry_1
_geom_angle_site_symmetry_3
_geom_angle_publ_flag
N101 Cu N101 180.00(11) . 3 ?
N101 Cu N105 90.87(6) . 3 ?
N101 Cu N105 89.13(6) 3 3 ?
N101 Cu N105 89.13(6) . . y
N101 Cu N105 90.87(6) 3 . ?
N105 Cu N105 180.000(18) 3 . ?
C102 N101 Cu 129.46(13) . . ?
C102 N101 H101 111.6(14) . . ?
Cu N101 H101 118.9(14) . . ?
N101 C102 N121 125.03(17) . . ?
N101 C102 N103 122.02(16) . . ?
N121 C102 N103 112.92(15) . . ?
C104 N103 C102 127.07(15) . . ?
C104 N103 H103 117.3(14) . . ?
C102 N103 H103 114.9(14) . . ?
N105 C104 O141 127.41(16) . . ?
N105 C104 N103 123.87(16) . . ?
O141 C104 N103 108.72(14) . . ?
C104 N105 Cu 128.25(12) . . ?
C104 N105 H105 112.9(14) . . ?
Cu N105 H105 118.9(14) . . ?
C102 N121 C122 123.08(16) . . ?
C102 N121 H121 117.6(15) . . ?
C122 N121 H121 118.5(15) . . ?
N121 C122 H12A 109.5 . . ?
N121 C122 H12B 109.5 . . ?
H12A C122 H12B 109.5 . . ?
N121 C122 H12C 109.5 . . ?
H12A C122 H12C 109.5 . . ?
H12B C122 H12C 109.5 . . ?
C104 O141 C142 118.61(14) . . ?
O141 C142 C143 106.24(16) . . ?
O141 C142 H14A 110.5 . . ?
C143 C142 H14A 110.5 . . ?
O141 C142 H14B 110.5 . . ?
C143 C142 H14B 110.5 . . ?
H14A C142 H14B 108.7 . . ?
C142 C143 H14C 109.5 . . ?
C142 C143 H14D 109.5 . . ?
H14C C143 H14D 109.5 . . ?
C142 C143 H14E 109.5 . . ?
H14C C143 H14E 109.5 . . ?
H14D C143 H14E 109.5 . . ?
F1 B F2 109.89(18) . . ?
F1 B F3 110.41(17) . . ?
F2 B F3 108.70(16) . . ?
F1 B F4 107.91(16) . . ?
F2 B F4 109.48(17) . . ?
F3 B F4 110.45(17) . . ?

loop_
_geom_bond_atom_site_label_1
_geom_bond_atom_site_label_2
_geom_bond_distance
_geom_bond_site_symmetry_2
_geom_bond_publ_flag
Cu N101 1.9505(15) . y
Cu N101 1.9505(15) 3 ?
Cu N105 1.9605(15) 3 ?
Cu N105 1.9605(15) . y
N101 C102 1.294(2) . ?
N101 H101 0.873(9) . ?
C102 N121 1.340(2) . ?
C102 N103 1.376(2) . ?
N103 C104 1.361(2) . ?
N103 H103 0.859(9) . ?
C104 N105 1.282(2) . ?
C104 O141 1.324(2) . ?
N105 H105 0.865(9) . ?
N121 C122 1.447(3) . ?
N121 H121 0.865(10) . ?
C122 H12A 0.9800 . ?
C122 H12B 0.9800 . ?
C122 H12C 0.9800 . ?
O141 C142 1.451(2) . ?
C142 C143 1.498(3) . ?
C142 H14A 0.9900 . ?
C142 H14B 0.9900 . ?
C143 H14C 0.9800 . ?
C143 H14D 0.9800 . ?
C143 H14E 0.9800 . ?
B F1 1.371(3) . ?
B F2 1.391(3) . ?
B F3 1.392(2) . ?
B F4 1.401(2) . ?
